data_7205942
loop_
_publ_author_name
'Liu, Ying-Ying'
'Wang, Zhi-Hui'
'Yang, Jin'
'Liu, Bo'
'Liu, Yun-Yu'
'Ma, Jian-Fang'

_publ_section_title
;
 A series of coordination polymers based on reduced Schiff base
 multidentate anions and bis(imidazole) ligands: syntheses, structures
 and photoluminescence
;
_journal_issue 11
_journal_name_full CrystEngComm
_journal_page_first 3811
_journal_paper_doi 10.1039/c1ce05019b
_journal_volume 13
_journal_year 2011
_chemical_formula_sum 'C20 H24 Cd N3 O7'
_chemical_formula_weight 530.82
_chemical_name_systematic
;
?
;
_space_group_IT_number 14
_symmetry_cell_setting monoclinic
_symmetry_space_group_name_Hall '-P 2yn'
_symmetry_space_group_name_H-M 'P 1 21/n 1'
_atom_sites_solution_hydrogens geom
_atom_sites_solution_primary direct
_atom_sites_solution_secondary difmap
_audit_creation_method SHELXL-97
_cell_angle_alpha 90.00
_cell_angle_beta 105.965(10)
_cell_angle_gamma 90.00
_cell_formula_units_Z 4
_cell_length_a 12.8208(12)
_cell_length_b 9.8968(7)
_cell_length_c 17.2355(15)
_cell_measurement_temperature 293(2)
_cell_volume 2102.6(3)
_computing_cell_refinement CrysAlis
_computing_data_collection 'CrysAlis (Oxford Diffraction, 2006)'
_computing_data_reduction CrysAlis
_computing_structure_refinement 'SHELXL-97 (Sheldrick, 1997)'
_computing_structure_solution 'SHELXS-97 (Sheldrick, 1997)'
_diffrn_ambient_temperature 293(2)
_diffrn_detector_area_resol_mean 10.0
_diffrn_measured_fraction_theta_full 0.992
_diffrn_measured_fraction_theta_max 0.853
_diffrn_measurement_device_type 'Oxford Diffraction Gemini R Ultra'
_diffrn_measurement_method '\w scan'
_diffrn_radiation_monochromator graphite
_diffrn_radiation_source 'fine-focus sealed tube'
_diffrn_radiation_type MoK\a
_diffrn_radiation_wavelength 0.71073
_diffrn_reflns_av_R_equivalents 0.0276
_diffrn_reflns_av_sigmaI/netI 0.0387
_diffrn_reflns_limit_h_max 12
_diffrn_reflns_limit_h_min -17
_diffrn_reflns_limit_k_max 9
_diffrn_reflns_limit_k_min -13
_diffrn_reflns_limit_l_max 22
_diffrn_reflns_limit_l_min -16
_diffrn_reflns_number 9814
_diffrn_reflns_theta_full 25.00
_diffrn_reflns_theta_max 29.28
_diffrn_reflns_theta_min 4.09
_exptl_absorpt_coefficient_mu 1.087
_exptl_absorpt_correction_T_max 0.83
_exptl_absorpt_correction_T_min 0.76
_exptl_absorpt_correction_type multi-scan
_exptl_absorpt_process_details
;
CrysAlis (Oxford Diffraction, 2006)
;
_exptl_crystal_colour colorless
_exptl_crystal_density_diffrn 1.677
_exptl_crystal_density_method 'not measured'
_exptl_crystal_description block
_exptl_crystal_F_000 1076
_exptl_crystal_size_max 0.25
_exptl_crystal_size_mid 0.21
_exptl_crystal_size_min 0.17
_refine_diff_density_max 0.385
_refine_diff_density_min -0.450
_refine_diff_density_rms 0.070
_refine_ls_extinction_method none
_refine_ls_goodness_of_fit_ref 0.981
_refine_ls_hydrogen_treatment mixed
_refine_ls_matrix_type full
_refine_ls_number_parameters 306
_refine_ls_number_reflns 4903
_refine_ls_number_restraints 9
_refine_ls_restrained_S_all 0.982
_refine_ls_R_factor_all 0.0424
_refine_ls_R_factor_gt 0.0286
_refine_ls_shift/su_max 0.001
_refine_ls_shift/su_mean 0.000
_refine_ls_structure_factor_coef Fsqd
_refine_ls_weighting_details 'calc w=1/[\s^2^(Fo^2^)+(0.0362P)^2^+0.0000P] where P=(Fo^2^+2Fc^2^)/3'
_refine_ls_weighting_scheme calc
_refine_ls_wR_factor_gt 0.0659
_refine_ls_wR_factor_ref 0.0688
_reflns_number_gt 3733
_reflns_number_total 4903
_reflns_threshold_expression >2sigma(I)
_cod_data_source_file c1ce05019b.txt
_cod_data_source_block 9
_cod_original_sg_symbol_H-M p21/n
_cod_database_code 7205942

loop_
_symmetry_equiv_pos_as_xyz
'x, y, z'
'-x+1/2, y+1/2, -z+1/2'
'-x, -y, -z'
'x-1/2, -y-1/2, z-1/2'

loop_
_atom_site_label
_atom_site_type_symbol
_atom_site_fract_x
_atom_site_fract_y
_atom_site_fract_z
_atom_site_U_iso_or_equiv
_atom_site_adp_type
_atom_site_occupancy
_atom_site_symmetry_multiplicity
_atom_site_calc_flag
_atom_site_refinement_flags
_atom_site_disorder_assembly
_atom_site_disorder_group
Cd1 Cd 0.246052(14) 0.115920(16) 0.729143(10) 0.03226(7) Uani 1 1 d . . .
C1 C 0.18526(19) 0.3682(2) 0.62876(15) 0.0307(5) Uani 1 1 d . . .
C2 C 0.16271(18) 0.4566(2) 0.55539(14) 0.0288(5) Uani 1 1 d . . .
C3 C 0.11910(19) 0.5850(2) 0.55584(16) 0.0337(5) Uani 1 1 d . . .
H3 H 0.1074 0.6190 0.6031 0.040 Uiso 1 1 calc R . .
C4 C 0.0929(2) 0.6625(2) 0.48625(16) 0.0366(6) Uani 1 1 d . . .
H4 H 0.0639 0.7483 0.4874 0.044 Uiso 1 1 calc R . .
C5 C 0.10903(18) 0.6148(2) 0.41522(15) 0.0338(5) Uani 1 1 d . . .
C6 C 0.1551(2) 0.4876(2) 0.41479(16) 0.0391(6) Uani 1 1 d . . .
H6 H 0.1685 0.4549 0.3679 0.047 Uiso 1 1 calc R . .
C7 C 0.1807(2) 0.4099(2) 0.48405(16) 0.0367(6) Uani 1 1 d . . .
H7 H 0.2107 0.3246 0.4830 0.044 Uiso 1 1 calc R . .
C8 C 0.0706(2) 0.6951(3) 0.33803(18) 0.0465(7) Uani 1 1 d . . .
H8A H -0.0072 0.6830 0.3172 0.056 Uiso 1 1 calc R . .
H8B H 0.0836 0.7901 0.3509 0.056 Uiso 1 1 calc R . .
C9 C 0.2247(2) 0.6994(3) 0.27721(16) 0.0370(6) Uani 1 1 d . . .
C10 C 0.2873(2) 0.7803(3) 0.33877(17) 0.0409(6) Uani 1 1 d . . .
H10 H 0.2597 0.8080 0.3807 0.049 Uiso 1 1 calc R . .
C11 C 0.3907(2) 0.8194(2) 0.33767(17) 0.0391(6) Uani 1 1 d . . .
H11 H 0.4313 0.8737 0.3791 0.047 Uiso 1 1 calc R . .
C12 C 0.4351(2) 0.7798(2) 0.27630(16) 0.0338(5) Uani 1 1 d . . .
C13 C 0.3729(2) 0.6966(2) 0.21541(16) 0.0386(6) Uani 1 1 d . . .
H13 H 0.4017 0.6667 0.1744 0.046 Uiso 1 1 calc R . .
C14 C 0.2702(2) 0.6586(3) 0.21533(16) 0.0413(6) Uani 1 1 d . . .
H14 H 0.2296 0.6048 0.1736 0.050 Uiso 1 1 calc R . .
C15 C 0.5466(2) 0.8233(2) 0.27593(16) 0.0354(6) Uani 1 1 d . . .
C16 C 0.0623(2) 0.0810(2) 0.81945(16) 0.0355(6) Uani 1 1 d . . .
H16 H 0.0445 -0.0016 0.7935 0.043 Uiso 1 1 calc R . .
C17 C 0.1392(2) 0.2698(2) 0.85856(17) 0.0382(6) Uani 1 1 d . . .
H17 H 0.1858 0.3435 0.8646 0.046 Uiso 1 1 calc R . .
C18 C 0.0611(2) 0.2549(2) 0.89649(17) 0.0428(6) Uani 1 1 d . . .
H18 H 0.0438 0.3147 0.9327 0.051 Uiso 1 1 calc R . .
C19 C -0.0774(2) 0.0713(3) 0.89577(18) 0.0470(7) Uani 1 1 d . . .
H19A H -0.1275 0.0289 0.8496 0.056 Uiso 1 1 calc R A 1
H19B H -0.1166 0.1406 0.9161 0.056 Uiso 1 1 calc R A 1
C20' C -0.0341(6) -0.0343(9) 0.9615(5) 0.030(3) Uiso 0.336(11) 1 d P . 1
H20A H -0.0943 -0.0821 0.9729 0.036 Uiso 0.336(11) 1 calc PR . 1
H20B H 0.0100 -0.0996 0.9428 0.036 Uiso 0.336(11) 1 calc PR . 1
C20 C -0.0486(4) 0.0445(6) 0.9862(3) 0.0503(18) Uani 0.664(11) 1 d P . 2
H20C H -0.0345 0.1298 1.0149 0.060 Uiso 0.664(11) 1 calc PR . 2
H20D H -0.1098 0.0021 0.9993 0.060 Uiso 0.664(11) 1 calc PR . 2
N1 N 0.14026(16) 0.16124(19) 0.80987(12) 0.0332(4) Uani 1 1 d . . .
N2 N 0.01230(16) 0.13327(19) 0.87089(12) 0.0353(5) Uani 1 1 d . . .
O1 O 0.18670(16) 0.24137(15) 0.61611(11) 0.0449(5) Uani 1 1 d . . .
O2 O 0.19890(14) 0.41640(15) 0.69763(11) 0.0369(4) Uani 1 1 d . . .
O3 O 0.59001(14) 0.77099(16) 0.22503(11) 0.0383(4) Uani 1 1 d . . .
O4 O 0.59488(16) 0.91160(18) 0.32485(13) 0.0490(5) Uani 1 1 d . . .
O1W O 0.12036(19) -0.0386(2) 0.65089(13) 0.0549(5) Uani 1 1 d D . .
H1WA H 0.109(3) -0.109(2) 0.673(2) 0.082 Uiso 1 1 d D . .
H1WB H 0.097(3) -0.027(4) 0.6036(12) 0.082 Uiso 1 1 d D . .
O2W O 0.1241(4) 0.0520(3) 0.4866(2) 0.1453(17) Uani 1 1 d D . .
H2WA H 0.130(5) 0.121(5) 0.517(4) 0.218 Uiso 1 1 d D . .
H2WB H 0.182(4) 0.007(8) 0.490(5) 0.218 Uiso 1 1 d D . .
O3W O 0.3726(5) 0.0624(4) 0.5045(2) 0.1375(15) Uani 1 1 d D . .
H3WB H 0.372(5) 0.145(2) 0.500(4) 0.206 Uiso 1 1 d D . .
H3WA H 0.385(6) 0.055(7) 0.5554(14) 0.206 Uiso 1 1 d D . .
N3 N 0.12037(19) 0.6612(3) 0.27496(15) 0.0479(6) Uani 1 1 d D . .
H3N H 0.084(2) 0.615(3) 0.2348(15) 0.058 Uiso 1 1 d D . .

loop_
_atom_site_aniso_label
_atom_site_aniso_U_11
_atom_site_aniso_U_22
_atom_site_aniso_U_33
_atom_site_aniso_U_23
_atom_site_aniso_U_13
_atom_site_aniso_U_12
Cd1 0.03627(11) 0.03094(10) 0.03299(11) 0.00363(7) 0.01525(7) -0.00126(8)
C1 0.0292(12) 0.0301(11) 0.0352(13) 0.0045(10) 0.0125(10) -0.0031(10)
C2 0.0255(11) 0.0277(11) 0.0343(13) 0.0020(9) 0.0101(10) -0.0047(10)
C3 0.0344(13) 0.0316(11) 0.0349(14) -0.0025(10) 0.0091(11) -0.0019(10)
C4 0.0345(13) 0.0279(11) 0.0454(15) 0.0034(11) 0.0076(11) 0.0034(11)
C5 0.0229(11) 0.0399(12) 0.0389(13) 0.0116(11) 0.0091(10) -0.0038(11)
C6 0.0414(14) 0.0449(14) 0.0358(14) 0.0056(11) 0.0187(12) 0.0016(12)
C7 0.0430(14) 0.0307(12) 0.0409(14) 0.0059(10) 0.0189(12) 0.0051(11)
C8 0.0309(14) 0.0561(16) 0.0565(18) 0.0254(14) 0.0185(13) 0.0079(12)
C9 0.0343(13) 0.0407(13) 0.0366(14) 0.0186(11) 0.0106(11) 0.0023(11)
C10 0.0397(15) 0.0436(13) 0.0458(16) 0.0024(12) 0.0223(13) 0.0016(12)
C11 0.0415(15) 0.0347(12) 0.0449(16) -0.0042(11) 0.0184(12) -0.0038(11)
C12 0.0368(13) 0.0277(11) 0.0422(15) 0.0046(10) 0.0198(12) 0.0020(10)
C13 0.0451(15) 0.0383(13) 0.0365(14) 0.0031(11) 0.0182(12) 0.0023(12)
C14 0.0444(15) 0.0428(13) 0.0347(14) 0.0054(11) 0.0078(12) -0.0030(12)
C15 0.0392(14) 0.0259(11) 0.0460(15) 0.0069(11) 0.0199(12) 0.0026(11)
C16 0.0392(14) 0.0315(11) 0.0381(14) 0.0017(10) 0.0148(11) -0.0057(11)
C17 0.0430(15) 0.0305(12) 0.0437(16) 0.0015(11) 0.0165(12) -0.0049(11)
C18 0.0527(17) 0.0370(13) 0.0432(16) -0.0018(11) 0.0209(13) -0.0007(12)
C19 0.0335(14) 0.0647(17) 0.0448(17) 0.0135(13) 0.0143(12) -0.0076(13)
C20 0.045(3) 0.059(3) 0.058(3) 0.025(2) 0.032(2) 0.011(2)
N1 0.0363(11) 0.0295(9) 0.0364(12) 0.0053(9) 0.0145(9) 0.0004(9)
N2 0.0339(11) 0.0397(11) 0.0346(11) 0.0078(9) 0.0134(9) -0.0018(9)
O1 0.0721(13) 0.0263(8) 0.0375(11) 0.0043(7) 0.0173(10) -0.0014(8)
O2 0.0450(10) 0.0338(8) 0.0325(9) -0.0003(7) 0.0118(8) -0.0074(8)
O3 0.0389(10) 0.0382(9) 0.0449(11) -0.0010(8) 0.0233(9) 0.0020(8)
O4 0.0510(12) 0.0420(10) 0.0621(14) -0.0149(9) 0.0294(10) -0.0165(9)
O1W 0.0725(15) 0.0418(10) 0.0440(12) 0.0091(10) 0.0054(11) -0.0125(10)
O2W 0.269(5) 0.070(2) 0.084(3) -0.0100(18) 0.028(3) -0.027(3)
O3W 0.250(5) 0.100(2) 0.064(2) -0.0015(17) 0.045(3) -0.002(3)
N3 0.0376(13) 0.0673(15) 0.0358(13) 0.0141(11) 0.0049(10) -0.0075(12)

loop_
_atom_type_symbol
_atom_type_description
_atom_type_scat_dispersion_real
_atom_type_scat_dispersion_imag
_atom_type_scat_source
C C 0.0033 0.0016 'International Tables Vol C Tables 4.2.6.8 and 6.1.1.4'
H H 0.0000 0.0000 'International Tables Vol C Tables 4.2.6.8 and 6.1.1.4'
N N 0.0061 0.0033 'International Tables Vol C Tables 4.2.6.8 and 6.1.1.4'
O O 0.0106 0.0060 'International Tables Vol C Tables 4.2.6.8 and 6.1.1.4'
Cd Cd -0.8075 1.2024 'International Tables Vol C Tables 4.2.6.8 and 6.1.1.4'

loop_
_geom_angle_atom_site_label_1
_geom_angle_atom_site_label_2
_geom_angle_atom_site_label_3
_geom_angle
_geom_angle_site_symmetry_1
_geom_angle_site_symmetry_3
_geom_angle_publ_flag
N1 Cd1 O1 107.93(7) . . ?
N1 Cd1 O3 109.80(7) . 3_666 ?
O1 Cd1 O3 95.00(7) . 3_666 ?
N1 Cd1 O2 88.76(6) . 2_546 ?
O1 Cd1 O2 155.13(6) . 2_546 ?
O3 Cd1 O2 96.47(6) 3_666 2_546 ?
N1 Cd1 O1W 92.86(8) . . ?
O1 Cd1 O1W 81.25(7) . . ?
O3 Cd1 O1W 156.99(7) 3_666 . ?
O2 Cd1 O1W 79.57(7) 2_546 . ?
N1 Cd1 O4 163.10(7) . 3_666 ?
O1 Cd1 O4 81.57(7) . 3_666 ?
O3 Cd1 O4 54.47(6) 3_666 3_666 ?
O2 Cd1 O4 87.28(6) 2_546 3_666 ?
O1W Cd1 O4 102.56(7) . 3_666 ?
N1 Cd1 C15 137.04(8) . 3_666 ?
O1 Cd1 C15 87.22(7) . 3_666 ?
O3 Cd1 C15 27.39(7) 3_666 3_666 ?
O2 Cd1 C15 92.91(7) 2_546 3_666 ?
O1W Cd1 C15 129.66(8) . 3_666 ?
O4 Cd1 C15 27.10(7) 3_666 3_666 ?
O2 C1 O1 122.4(2) . . ?
O2 C1 C2 121.59(19) . . ?
O1 C1 C2 116.0(2) . . ?
C3 C2 C7 118.3(2) . . ?
C3 C2 C1 120.9(2) . . ?
C7 C2 C1 120.8(2) . . ?
C4 C3 C2 120.2(2) . . ?
C4 C3 H3 119.9 . . ?
C2 C3 H3 119.9 . . ?
C5 C4 C3 121.3(2) . . ?
C5 C4 H4 119.4 . . ?
C3 C4 H4 119.4 . . ?
C4 C5 C6 118.8(2) . . ?
C4 C5 C8 120.6(2) . . ?
C6 C5 C8 120.5(2) . . ?
C7 C6 C5 120.0(2) . . ?
C7 C6 H6 120.0 . . ?
C5 C6 H6 120.0 . . ?
C6 C7 C2 121.4(2) . . ?
C6 C7 H7 119.3 . . ?
C2 C7 H7 119.3 . . ?
N3 C8 C5 115.8(2) . . ?
N3 C8 H8A 108.3 . . ?
C5 C8 H8A 108.3 . . ?
N3 C8 H8B 108.3 . . ?
C5 C8 H8B 108.3 . . ?
H8A C8 H8B 107.4 . . ?
N3 C9 C10 122.0(2) . . ?
N3 C9 C14 120.0(3) . . ?
C10 C9 C14 118.0(2) . . ?
C11 C10 C9 120.2(2) . . ?
C11 C10 H10 119.9 . . ?
C9 C10 H10 119.9 . . ?
C10 C11 C12 121.7(3) . . ?
C10 C11 H11 119.1 . . ?
C12 C11 H11 119.1 . . ?
C11 C12 C13 118.0(2) . . ?
C11 C12 C15 121.0(2) . . ?
C13 C12 C15 121.0(2) . . ?
C14 C13 C12 120.8(2) . . ?
C14 C13 H13 119.6 . . ?
C12 C13 H13 119.6 . . ?
C13 C14 C9 121.3(3) . . ?
C13 C14 H14 119.4 . . ?
C9 C14 H14 119.4 . . ?
O4 C15 O3 121.3(2) . . ?
O4 C15 C12 119.6(2) . . ?
O3 C15 C12 119.1(2) . . ?
O4 C15 Cd1 64.30(13) . 3_666 ?
O3 C15 Cd1 57.11(12) . 3_666 ?
C12 C15 Cd1 175.61(17) . 3_666 ?
N1 C16 N2 111.6(2) . . ?
N1 C16 H16 124.2 . . ?
N2 C16 H16 124.2 . . ?
C18 C17 N1 110.3(2) . . ?
C18 C17 H17 124.9 . . ?
N1 C17 H17 124.9 . . ?
C17 C18 N2 105.9(2) . . ?
C17 C18 H18 127.0 . . ?
N2 C18 H18 127.0 . . ?
N2 C19 C20 112.5(3) . . ?
N2 C19 C20' 110.3(3) . . ?
C20 C19 C20' 35.6(3) . . ?
N2 C19 H19A 109.6 . . ?
C20 C19 H19A 133.2 . . ?
C20' C19 H19A 109.6 . . ?
N2 C19 H19B 109.6 . . ?
C20 C19 H19B 76.0 . . ?
C20' C19 H19B 109.6 . . ?
H19A C19 H19B 108.1 . . ?
C20' C20' C19 110.0(8) 3_557 . ?
C20' C20' H20A 109.7 3_557 . ?
C19 C20' H20A 109.7 . . ?
C20' C20' H20B 109.7 3_557 . ?
C19 C20' H20B 109.7 . . ?
H20A C20' H20B 108.2 . . ?
C20 C20 C19 112.1(5) 3_557 . ?
C20 C20 H20C 109.2 3_557 . ?
C19 C20 H20C 109.2 . . ?
C20 C20 H20D 109.2 3_557 . ?
C19 C20 H20D 109.2 . . ?
H20C C20 H20D 107.9 . . ?
C16 N1 C17 105.1(2) . . ?
C16 N1 Cd1 124.42(17) . . ?
C17 N1 Cd1 130.51(16) . . ?
C16 N2 C18 107.1(2) . . ?
C16 N2 C19 126.3(2) . . ?
C18 N2 C19 126.7(2) . . ?
C1 O1 Cd1 114.27(15) . . ?
C1 O2 Cd1 141.05(15) . 2_556 ?
C15 O3 Cd1 95.50(15) . 3_666 ?
C15 O4 Cd1 88.60(14) . 3_666 ?
Cd1 O1W H1WA 118(3) . . ?
Cd1 O1W H1WB 120(3) . . ?
H1WA O1W H1WB 121(4) . . ?
H2WA O2W H2WB 116(7) . . ?
H3WB O3W H3WA 100(7) . . ?
C9 N3 C8 122.7(2) . . ?
C9 N3 H3N 119(2) . . ?
C8 N3 H3N 119(2) . . ?

loop_
_geom_bond_atom_site_label_1
_geom_bond_atom_site_label_2
_geom_bond_distance
_geom_bond_site_symmetry_2
_geom_bond_publ_flag
Cd1 N1 2.239(2) . ?
Cd1 O1 2.2583(17) . ?
Cd1 O3 2.3197(17) 3_666 ?
Cd1 O2 2.3452(16) 2_546 ?
Cd1 O1W 2.358(2) . ?
Cd1 O4 2.4786(19) 3_666 ?
Cd1 C15 2.750(2) 3_666 ?
C1 O2 1.246(3) . ?
C1 O1 1.275(3) . ?
C1 C2 1.499(3) . ?
C2 C3 1.389(3) . ?
C2 C7 1.391(3) . ?
C3 C4 1.385(4) . ?
C3 H3 0.9300 . ?
C4 C5 1.380(4) . ?
C4 H4 0.9300 . ?
C5 C6 1.391(3) . ?
C5 C8 1.511(3) . ?
C6 C7 1.381(3) . ?
C6 H6 0.9300 . ?
C7 H7 0.9300 . ?
C8 N3 1.443(4) . ?
C8 H8A 0.9700 . ?
C8 H8B 0.9700 . ?
C9 N3 1.381(3) . ?
C9 C10 1.393(4) . ?
C9 C14 1.408(4) . ?
C10 C11 1.386(3) . ?
C10 H10 0.9300 . ?
C11 C12 1.389(3) . ?
C11 H11 0.9300 . ?
C12 C13 1.398(4) . ?
C12 C15 1.495(3) . ?
C13 C14 1.370(4) . ?
C13 H13 0.9300 . ?
C14 H14 0.9300 . ?
C15 O4 1.253(3) . ?
C15 O3 1.271(3) . ?
C15 Cd1 2.750(2) 3_666 ?
C16 N1 1.322(3) . ?
C16 N2 1.333(3) . ?
C16 H16 0.9300 . ?
C17 C18 1.346(4) . ?
C17 N1 1.365(3) . ?
C17 H17 0.9300 . ?
C18 N2 1.372(3) . ?
C18 H18 0.9300 . ?
C19 N2 1.468(3) . ?
C19 C20 1.523(5) . ?
C19 C20' 1.529(8) . ?
C19 H19A 0.9700 . ?
C19 H19B 0.9700 . ?
C20' C20' 1.534(16) 3_557 ?
C20' H20A 0.9700 . ?
C20' H20B 0.9700 . ?
C20 C20 1.492(10) 3_557 ?
C20 H20C 0.9700 . ?
C20 H20D 0.9700 . ?
O2 Cd1 2.3452(16) 2_556 ?
O3 Cd1 2.3197(17) 3_666 ?
O4 Cd1 2.4786(19) 3_666 ?
O1W H1WA 0.827(18) . ?
O1W H1WB 0.796(18) . ?
O2W H2WA 0.85(6) . ?
O2W H2WB 0.85(6) . ?
O3W H3WB 0.821(19) . ?
O3W H3WA 0.85(2) . ?
N3 H3N 0.853(18) . ?

loop_
_geom_hbond_atom_site_label_D
_geom_hbond_atom_site_label_H
_geom_hbond_atom_site_label_A
_geom_hbond_distance_DH
_geom_hbond_distance_HA
_geom_hbond_distance_DA
_geom_hbond_angle_DHA
_geom_hbond_site_symmetry_A
O1W H1WA O3 0.827(18) 1.884(19) 2.711(2) 177(4) 4_566
O3W H3WA O4 0.85(2) 2.03(3) 2.867(4) 165(6) 3_666
O1W H1WB O2W 0.796(18) 2.28(3) 2.984(5) 148(4) .
O2W H2WA O1 0.85(6) 2.05(3) 2.856(4) 159(7) .

loop_
_geom_torsion_atom_site_label_1
_geom_torsion_atom_site_label_2
_geom_torsion_atom_site_label_3
_geom_torsion_atom_site_label_4
_geom_torsion
_geom_torsion_site_symmetry_1
_geom_torsion_site_symmetry_2
_geom_torsion_site_symmetry_3
_geom_torsion_site_symmetry_4
_geom_torsion_publ_flag
O2 C1 C2 C3 -22.8(3) . . . . ?
O1 C1 C2 C3 155.4(2) . . . . ?
O2 C1 C2 C7 159.9(2) . . . . ?
O1 C1 C2 C7 -21.9(3) . . . . ?
C7 C2 C3 C4 1.1(3) . . . . ?
C1 C2 C3 C4 -176.3(2) . . . . ?
C2 C3 C4 C5 0.1(4) . . . . ?
C3 C4 C5 C6 -1.6(4) . . . . ?
C3 C4 C5 C8 174.3(2) . . . . ?
C4 C5 C6 C7 1.9(4) . . . . ?
C8 C5 C6 C7 -174.1(2) . . . . ?
C5 C6 C7 C2 -0.7(4) . . . . ?
C3 C2 C7 C6 -0.8(4) . . . . ?
C1 C2 C7 C6 176.6(2) . . . . ?
C4 C5 C8 N3 160.7(2) . . . . ?
C6 C5 C8 N3 -23.4(4) . . . . ?
N3 C9 C10 C11 -178.3(2) . . . . ?
C14 C9 C10 C11 0.6(4) . . . . ?
C9 C10 C11 C12 -0.3(4) . . . . ?
C10 C11 C12 C13 -0.9(4) . . . . ?
C10 C11 C12 C15 179.8(2) . . . . ?
C11 C12 C13 C14 1.7(4) . . . . ?
C15 C12 C13 C14 -179.0(2) . . . . ?
C12 C13 C14 C9 -1.4(4) . . . . ?
N3 C9 C14 C13 179.1(2) . . . . ?
C10 C9 C14 C13 0.2(4) . . . . ?
C11 C12 C15 O4 -10.1(4) . . . . ?
C13 C12 C15 O4 170.6(2) . . . . ?
C11 C12 C15 O3 170.8(2) . . . . ?
C13 C12 C15 O3 -8.4(4) . . . . ?
C11 C12 C15 Cd1 142(2) . . . 3_666 ?
C13 C12 C15 Cd1 -37(3) . . . 3_666 ?
N1 C17 C18 N2 0.2(3) . . . . ?
N2 C19 C20' C20' 66.1(9) . . . 3_557 ?
C20 C19 C20' C20' -34.5(6) . . . 3_557 ?
N2 C19 C20 C20 -57.8(6) . . . 3_557 ?
C20' C19 C20 C20 36.1(6) . . . 3_557 ?
N2 C16 N1 C17 0.3(3) . . . . ?
N2 C16 N1 Cd1 -179.87(15) . . . . ?
C18 C17 N1 C16 -0.3(3) . . . . ?
C18 C17 N1 Cd1 179.89(18) . . . . ?
O1 Cd1 N1 C16 103.0(2) . . . . ?
O3 Cd1 N1 C16 -154.62(19) 3_666 . . . ?
O2 Cd1 N1 C16 -58.2(2) 2_546 . . . ?
O1W Cd1 N1 C16 21.3(2) . . . . ?
O4 Cd1 N1 C16 -134.6(2) 3_666 . . . ?
C15 Cd1 N1 C16 -151.13(18) 3_666 . . . ?
O1 Cd1 N1 C17 -77.2(2) . . . . ?
O3 Cd1 N1 C17 25.2(2) 3_666 . . . ?
O2 Cd1 N1 C17 121.6(2) 2_546 . . . ?
O1W Cd1 N1 C17 -158.9(2) . . . . ?
O4 Cd1 N1 C17 45.1(4) 3_666 . . . ?
C15 Cd1 N1 C17 28.6(3) 3_666 . . . ?
N1 C16 N2 C18 -0.2(3) . . . . ?
N1 C16 N2 C19 -179.7(2) . . . . ?
C17 C18 N2 C16 0.0(3) . . . . ?
C17 C18 N2 C19 179.5(2) . . . . ?
C20 C19 N2 C16 119.0(4) . . . . ?
C20' C19 N2 C16 80.7(5) . . . . ?
C20 C19 N2 C18 -60.5(4) . . . . ?
C20' C19 N2 C18 -98.7(5) . . . . ?
O2 C1 O1 Cd1 -10.7(3) . . . . ?
C2 C1 O1 Cd1 171.08(15) . . . . ?
N1 Cd1 O1 C1 57.21(18) . . . . ?
O3 Cd1 O1 C1 -55.48(17) 3_666 . . . ?
O2 Cd1 O1 C1 -172.71(16) 2_546 . . . ?
O1W Cd1 O1 C1 147.39(18) . . . . ?
O4 Cd1 O1 C1 -108.41(17) 3_666 . . . ?
C15 Cd1 O1 C1 -81.77(18) 3_666 . . . ?
O1 C1 O2 Cd1 156.87(18) . . . 2_556 ?
C2 C1 O2 Cd1 -25.0(4) . . . 2_556 ?
O4 C15 O3 Cd1 3.5(3) . . . 3_666 ?
C12 C15 O3 Cd1 -177.48(19) . . . 3_666 ?
O3 C15 O4 Cd1 -3.3(2) . . . 3_666 ?
C12 C15 O4 Cd1 177.7(2) . . . 3_666 ?
C10 C9 N3 C8 -3.6(4) . . . . ?
C14 C9 N3 C8 177.5(2) . . . . ?
C5 C8 N3 C9 -75.1(3) . . . . ?
